data_7011473
loop_
_publ_author_name
'Matthew L. Clarke'
'David J. Cole-Hamilton'
'Douglas F. Foster'
'Alexandra M. Z. Slawin'
'J. Derek Woollins'

_publ_section_title
;
 Co-ordination chemistry and metal catalysed carbonylation reactions
 using 8-(diphenylphosphino)methylaminoquinoline: a ligand that
 displays monodentate, bidentate and tridentate co-ordination modes
;
_journal_issue 8
_journal_name_full 'J. Chem. Soc., Dalton Trans.'
_journal_page_first 1618
_journal_page_last 1624
_journal_paper_doi 10.1039/b200401a
_journal_year 2002
_chemical_formula_moiety 'C32 H34 Cl2 N2 P Rh'
_chemical_formula_sum 'C32 H34 Cl2 N2 P Rh'
_chemical_formula_weight 651.39
_chemical_name_systematic
;
?
;
_space_group_IT_number 33
_symmetry_cell_setting orthorhombic
_symmetry_space_group_name_Hall 'P 2c -2n'
_symmetry_space_group_name_H-M 'P n a 21'
_atom_sites_solution_hydrogens geom
_atom_sites_solution_primary direct
_atom_sites_solution_secondary difmap
_audit_creation_method SHELXL-97
_cell_angle_alpha 90.00
_cell_angle_beta 90.00
_cell_angle_gamma 90.00
_cell_formula_units_Z 4
_cell_length_a 21.779(2)
_cell_length_b 8.4708(8)
_cell_length_c 16.3038(15)
_cell_measurement_reflns_used 87
_cell_measurement_temperature 293(2)
_cell_measurement_theta_max 168
_cell_measurement_theta_min 12
_cell_volume 3007.8(5)
_computing_cell_refinement SMART/SAINT
_computing_data_collection SMART
_computing_data_reduction SAINT
_computing_molecular_graphics SHELXTL
_computing_publication_material SHELXTL
_computing_structure_refinement 'SHELXL-97 (Sheldrick, 1997)'
_computing_structure_solution 'SHELXS-97 (Sheldrick, 1990)'
_diffrn_ambient_temperature 293(2)
_diffrn_detector_area_resol_mean 0.9
_diffrn_measured_fraction_theta_full 0.998
_diffrn_measured_fraction_theta_max 0.998
_diffrn_measurement_device_type 'CCD area detector'
_diffrn_measurement_method 'phi and omega scans'
_diffrn_radiation_monochromator graphite
_diffrn_radiation_source 'fine-focus sealed tube'
_diffrn_radiation_type MoK\a
_diffrn_radiation_wavelength 0.71073
_diffrn_reflns_av_R_equivalents 0.0596
_diffrn_reflns_av_sigmaI/netI 0.0689
_diffrn_reflns_limit_h_max 19
_diffrn_reflns_limit_h_min -24
_diffrn_reflns_limit_k_max 9
_diffrn_reflns_limit_k_min -9
_diffrn_reflns_limit_l_max 18
_diffrn_reflns_limit_l_min -18
_diffrn_reflns_number 12242
_diffrn_reflns_theta_full 23.27
_diffrn_reflns_theta_max 23.27
_diffrn_reflns_theta_min 2.25
_exptl_absorpt_coefficient_mu 0.822
_exptl_absorpt_correction_T_max 1.000000
_exptl_absorpt_correction_T_min 0.805519
_exptl_absorpt_correction_type sadabs
_exptl_crystal_colour red
_exptl_crystal_density_diffrn 1.438
_exptl_crystal_density_method 'not measured'
_exptl_crystal_description prism
_exptl_crystal_F_000 1336
_exptl_crystal_size_max .25
_exptl_crystal_size_mid .14
_exptl_crystal_size_min .1
_refine_diff_density_max 0.419
_refine_diff_density_min -0.309
_refine_diff_density_rms 0.058
_refine_ls_abs_structure_details 'Flack H D (1983), Acta Cryst. A39, 876-881'
_refine_ls_abs_structure_Flack 0.47(5)
_refine_ls_extinction_coef 0.00008(8)
_refine_ls_extinction_expression Fc^*^=kFc[1+0.001xFc^2^\l^3^/sin(2\q)]^-1/4^
_refine_ls_extinction_method SHELXL
_refine_ls_goodness_of_fit_ref 0.912
_refine_ls_hydrogen_treatment mixed
_refine_ls_matrix_type full
_refine_ls_number_parameters 348
_refine_ls_number_reflns 4269
_refine_ls_number_restraints 2
_refine_ls_restrained_S_all 0.911
_refine_ls_R_factor_all 0.0765
_refine_ls_R_factor_gt 0.0388
_refine_ls_shift/su_max 0.127
_refine_ls_shift/su_mean 0.007
_refine_ls_structure_factor_coef Fsqd
_refine_ls_weighting_details 'calc w=1/[\s^2^(Fo^2^)+(0.0411P)^2^+0.0000P] where P=(Fo^2^+2Fc^2^)/3'
_refine_ls_weighting_scheme calc
_refine_ls_wR_factor_gt 0.0743
_refine_ls_wR_factor_ref 0.0865
_reflns_number_gt 2870
_reflns_number_total 4269
_reflns_threshold_expression >2sigma(I)
_cod_data_source_file b200401a.txt
_cod_data_source_block 5
_cod_depositor_comments
;
The following automatic conversions were performed:
'_symmetry_cell_setting' value 'Orthorhombic' changed to 'orthorhombic'
according to '/home/saulius/struct/CIF-dictionaries/cif_core.dic'
dictionary named 'cif_core.dic' version 2.4.1 from 2010-06-29.

Automatic conversion script
Id: cif_fix_enum 1527 2010-12-29 10:47:43Z saulius 
;
_cod_original_cell_volume 3007.9(5)
_cod_original_sg_symbol_H-M Pna21
_cod_database_code 7011473

loop_
_symmetry_equiv_pos_as_xyz
'x, y, z'
'-x, -y, z+1/2'
'x+1/2, -y+1/2, z'
'-x+1/2, y+1/2, z+1/2'

loop_
_atom_site_label
_atom_site_type_symbol
_atom_site_fract_x
_atom_site_fract_y
_atom_site_fract_z
_atom_site_U_iso_or_equiv
_atom_site_adp_type
_atom_site_occupancy
_atom_site_symmetry_multiplicity
_atom_site_calc_flag
_atom_site_refinement_flags
_atom_site_disorder_assembly
_atom_site_disorder_group
Rh1 Rh 0.90071(2) 0.75346(5) 0.53196(5) 0.03886(14) Uani 1 1 d . . .
Cl1 Cl 0.89454(9) 0.5468(3) 0.43042(16) 0.0552(6) Uani 1 1 d . . .
Cl2 Cl 0.91396(9) 0.5644(3) 0.64132(15) 0.0537(6) Uani 1 1 d . . .
P1 P 0.79560(8) 0.72580(19) 0.55098(9) 0.0392(6) Uani 1 1 d . . .
C1 C 0.7632(3) 0.7915(8) 0.6471(5) 0.0406(18) Uani 1 1 d . . .
C2 C 0.8005(4) 0.8214(9) 0.7144(5) 0.054(2) Uani 1 1 d . . .
H2A H 0.8429 0.8221 0.7069 0.065 Uiso 1 1 calc R . .
C3 C 0.7782(4) 0.8494(10) 0.7904(5) 0.070(2) Uani 1 1 d . . .
H3A H 0.8047 0.8697 0.8339 0.085 Uiso 1 1 calc R . .
C4 C 0.7172(5) 0.8474(10) 0.8022(5) 0.069(2) Uani 1 1 d . . .
H4A H 0.7019 0.8645 0.8547 0.082 Uiso 1 1 calc R . .
C5 C 0.6767(4) 0.8211(11) 0.7394(6) 0.071(3) Uani 1 1 d . . .
H5A H 0.6345 0.8224 0.7483 0.085 Uiso 1 1 calc R . .
C6 C 0.7008(4) 0.7921(9) 0.6616(5) 0.065(2) Uani 1 1 d . . .
H6A H 0.6741 0.7725 0.6183 0.078 Uiso 1 1 calc R . .
C7 C 0.7492(3) 0.8110(9) 0.4694(5) 0.0430(18) Uani 1 1 d . . .
C8 C 0.7133(3) 0.9457(9) 0.4797(4) 0.056(2) Uani 1 1 d . . .
H8A H 0.7128 0.9975 0.5300 0.068 Uiso 1 1 calc R . .
C9 C 0.6780(4) 1.0030(10) 0.4148(6) 0.081(3) Uani 1 1 d . . .
H9A H 0.6552 1.0950 0.4213 0.097 Uiso 1 1 calc R . .
C10 C 0.6769(4) 0.9248(12) 0.3424(6) 0.077(3) Uani 1 1 d . . .
H10A H 0.6524 0.9617 0.2998 0.092 Uiso 1 1 calc R . .
C11 C 0.7113(4) 0.7933(10) 0.3317(5) 0.067(2) Uani 1 1 d . . .
H11A H 0.7102 0.7405 0.2817 0.080 Uiso 1 1 calc R . .
C12 C 0.7483(4) 0.7362(9) 0.3950(4) 0.049(2) Uani 1 1 d . . .
H12A H 0.7725 0.6471 0.3865 0.059 Uiso 1 1 calc R . .
N13 N 0.7065(3) 0.4952(6) 0.5357(5) 0.0577(15) Uani 1 1 d D . .
H13N H 0.694(4) 0.521(9) 0.4795(18) 0.10(3) Uiso 1 1 d D . .
C13 C 0.7714(3) 0.5141(7) 0.5508(5) 0.050(2) Uani 1 1 d . . .
H13A H 0.7942 0.4579 0.5089 0.060 Uiso 1 1 calc R . .
H13B H 0.7815 0.4673 0.6035 0.060 Uiso 1 1 calc R . .
C14 C 0.6693(3) 0.3907(8) 0.5765(5) 0.0477(19) Uani 1 1 d . . .
C14A C 0.6168(3) 0.3324(7) 0.5328(7) 0.0459(15) Uani 1 1 d . . .
C15 C 0.6785(4) 0.3372(9) 0.6542(5) 0.066(2) Uani 1 1 d . . .
H15A H 0.7128 0.3704 0.6834 0.079 Uiso 1 1 calc R . .
C16 C 0.6363(5) 0.2311(11) 0.6914(5) 0.080(3) Uani 1 1 d . . .
H16A H 0.6436 0.1965 0.7446 0.097 Uiso 1 1 calc R . .
C17 C 0.5856(5) 0.1788(11) 0.6513(7) 0.081(3) Uani 1 1 d . . .
H17A H 0.5585 0.1104 0.6775 0.097 Uiso 1 1 calc R . .
C17A C 0.5739(4) 0.2279(9) 0.5704(5) 0.060(2) Uani 1 1 d . . .
C18 C 0.5258(4) 0.1755(9) 0.5225(9) 0.076(2) Uani 1 1 d . . .
H18A H 0.4970 0.1065 0.5446 0.091 Uiso 1 1 calc R . .
C19 C 0.5201(4) 0.2233(10) 0.4440(7) 0.085(3) Uani 1 1 d . . .
H19A H 0.4881 0.1870 0.4112 0.102 Uiso 1 1 calc R . .
C20 C 0.5624(4) 0.3261(10) 0.4144(6) 0.065(2) Uani 1 1 d . . .
H20A H 0.5575 0.3596 0.3605 0.078 Uiso 1 1 calc R . .
N21 N 0.6098(3) 0.3828(6) 0.4549(4) 0.0555(16) Uani 1 1 d . . .
C31 C 0.9498(5) 0.9484(11) 0.5883(5) 0.063(3) Uani 1 1 d . . .
C32 C 0.9070(3) 1.0088(6) 0.5301(9) 0.0527(16) Uani 1 1 d . . .
C33 C 0.9222(4) 0.9481(10) 0.4529(5) 0.060(2) Uani 1 1 d . . .
C34 C 0.9768(4) 0.8616(10) 0.4608(6) 0.068(3) Uani 1 1 d . . .
C35 C 0.9939(3) 0.8576(9) 0.5414(7) 0.063(2) Uani 1 1 d . . .
C36 C 0.9576(5) 0.9818(14) 0.6786(5) 0.133(5) Uani 1 1 d . . .
H36A H 0.9239 1.0450 0.6976 0.199 Uiso 1 1 calc R . .
H36B H 0.9954 1.0377 0.6873 0.199 Uiso 1 1 calc R . .
H36C H 0.9585 0.8841 0.7083 0.199 Uiso 1 1 calc R . .
C37 C 0.8579(4) 1.1270(8) 0.5531(8) 0.103(4) Uani 1 1 d . . .
H37A H 0.8587 1.1442 0.6113 0.155 Uiso 1 1 calc R . .
H37B H 0.8184 1.0868 0.5374 0.155 Uiso 1 1 calc R . .
H37C H 0.8655 1.2249 0.5252 0.155 Uiso 1 1 calc R . .
C38 C 0.8887(5) 0.9980(14) 0.3761(6) 0.125(5) Uani 1 1 d . . .
H38A H 0.8527 1.0570 0.3907 0.188 Uiso 1 1 calc R . .
H38B H 0.8769 0.9060 0.3455 0.188 Uiso 1 1 calc R . .
H38C H 0.9152 1.0626 0.3431 0.188 Uiso 1 1 calc R . .
C39 C 1.0101(5) 0.7805(12) 0.3906(7) 0.122(5) Uani 1 1 d . . .
H39A H 0.9891 0.8019 0.3401 0.182 Uiso 1 1 calc R . .
H39B H 1.0109 0.6686 0.4001 0.182 Uiso 1 1 calc R . .
H39C H 1.0514 0.8196 0.3874 0.182 Uiso 1 1 calc R . .
C40 C 1.0495(4) 0.7748(11) 0.5766(8) 0.126(5) Uani 1 1 d . . .
H40A H 1.0506 0.7898 0.6350 0.188 Uiso 1 1 calc R . .
H40B H 1.0861 0.8180 0.5527 0.188 Uiso 1 1 calc R . .
H40C H 1.0472 0.6640 0.5646 0.188 Uiso 1 1 calc R . .

loop_
_atom_site_aniso_label
_atom_site_aniso_U_11
_atom_site_aniso_U_22
_atom_site_aniso_U_33
_atom_site_aniso_U_23
_atom_site_aniso_U_13
_atom_site_aniso_U_12
Rh1 0.0296(2) 0.0387(2) 0.0483(3) 0.0014(4) -0.0017(3) -0.0004(3)
Cl1 0.0474(11) 0.0538(13) 0.0644(14) -0.0135(11) 0.0021(10) 0.0032(10)
Cl2 0.0458(12) 0.0528(13) 0.0627(14) 0.0124(12) 0.0019(11) 0.0056(10)
P1 0.0302(10) 0.0402(10) 0.0471(16) -0.0008(9) -0.0023(8) -0.0009(8)
C1 0.038(4) 0.034(4) 0.050(5) 0.000(4) 0.000(4) 0.002(3)
C2 0.051(5) 0.057(4) 0.055(5) -0.006(4) -0.010(4) 0.004(4)
C3 0.071(7) 0.083(6) 0.057(6) -0.029(5) -0.001(5) 0.004(5)
C4 0.084(7) 0.067(6) 0.055(6) -0.002(4) 0.012(5) 0.005(6)
C5 0.060(6) 0.087(6) 0.065(6) -0.002(5) 0.022(5) 0.010(6)
C6 0.043(5) 0.080(6) 0.073(6) -0.006(5) 0.005(4) -0.007(4)
C7 0.031(4) 0.045(4) 0.053(5) -0.002(4) 0.000(3) -0.004(4)
C8 0.053(5) 0.052(5) 0.065(5) 0.007(4) 0.003(4) 0.007(5)
C9 0.092(7) 0.067(6) 0.083(7) -0.002(5) -0.013(5) 0.031(5)
C10 0.058(6) 0.097(7) 0.075(7) 0.029(6) -0.017(5) 0.008(6)
C11 0.073(6) 0.071(6) 0.056(5) 0.004(4) -0.009(5) -0.002(5)
C12 0.054(5) 0.053(5) 0.040(4) -0.003(4) -0.004(4) 0.014(5)
N13 0.057(4) 0.054(3) 0.062(4) 0.009(4) -0.017(4) -0.018(3)
C13 0.043(5) 0.034(3) 0.072(7) -0.006(4) -0.002(4) -0.003(3)
C14 0.047(5) 0.044(4) 0.053(5) -0.003(4) 0.004(4) 0.001(4)
C14A 0.039(4) 0.035(3) 0.063(5) -0.002(6) 0.005(6) 0.005(3)
C15 0.076(6) 0.064(5) 0.057(6) 0.005(5) -0.005(5) -0.011(5)
C16 0.106(8) 0.081(7) 0.055(5) 0.006(5) 0.019(5) 0.015(7)
C17 0.079(7) 0.068(6) 0.096(8) 0.007(6) 0.023(6) -0.014(5)
C17A 0.053(5) 0.048(5) 0.080(5) 0.004(4) 0.018(4) 0.003(4)
C18 0.044(5) 0.048(4) 0.135(8) -0.011(8) 0.011(7) -0.008(4)
C19 0.043(6) 0.081(7) 0.132(9) -0.005(7) -0.016(6) -0.006(5)
C20 0.042(5) 0.062(5) 0.091(7) 0.000(5) -0.008(5) 0.001(5)
N21 0.044(4) 0.046(3) 0.077(5) -0.001(3) 0.001(3) -0.003(3)
C31 0.080(7) 0.070(6) 0.039(5) 0.012(5) -0.010(5) -0.055(6)
C32 0.043(4) 0.032(3) 0.084(5) -0.002(7) 0.003(5) -0.010(3)
C33 0.066(6) 0.047(5) 0.068(7) 0.009(5) -0.009(5) -0.027(5)
C34 0.057(6) 0.063(6) 0.083(7) -0.012(5) 0.034(5) -0.021(5)
C35 0.037(4) 0.064(5) 0.088(8) 0.039(6) -0.003(5) -0.014(4)
C36 0.159(11) 0.175(11) 0.064(7) -0.024(7) -0.003(6) -0.120(10)
C37 0.086(7) 0.040(4) 0.185(13) -0.018(6) 0.010(7) -0.010(4)
C38 0.163(11) 0.132(9) 0.081(7) 0.059(7) -0.055(7) -0.066(8)
C39 0.093(9) 0.117(10) 0.155(11) -0.003(8) 0.078(8) -0.019(7)
C40 0.050(6) 0.094(8) 0.233(13) 0.074(8) -0.040(7) -0.021(6)

loop_
_atom_type_symbol
_atom_type_description
_atom_type_scat_dispersion_real
_atom_type_scat_dispersion_imag
_atom_type_scat_source
C C 0.0033 0.0016 'International Tables Vol C Tables 4.2.6.8 and 6.1.1.4'
H H 0.0000 0.0000 'International Tables Vol C Tables 4.2.6.8 and 6.1.1.4'
N N 0.0061 0.0033 'International Tables Vol C Tables 4.2.6.8 and 6.1.1.4'
P P 0.1023 0.0942 'International Tables Vol C Tables 4.2.6.8 and 6.1.1.4'
Cl Cl 0.1484 0.1585 'International Tables Vol C Tables 4.2.6.8 and 6.1.1.4'
Rh Rh -1.1178 0.9187 'International Tables Vol C Tables 4.2.6.8 and 6.1.1.4'

loop_
_geom_angle_atom_site_label_1
_geom_angle_atom_site_label_2
_geom_angle_atom_site_label_3
_geom_angle
_geom_angle_site_symmetry_1
_geom_angle_site_symmetry_3
_geom_angle_publ_flag
C33 Rh1 C32 37.9(4) . . ?
C33 Rh1 C31 64.0(3) . . ?
C32 Rh1 C31 38.4(4) . . ?
C33 Rh1 C34 37.4(3) . . ?
C32 Rh1 C34 62.2(3) . . ?
C31 Rh1 C34 62.6(3) . . ?
C33 Rh1 C35 62.4(3) . . ?
C32 Rh1 C35 63.0(3) . . ?
C31 Rh1 C35 38.5(3) . . ?
C34 Rh1 C35 35.9(3) . . ?
C33 Rh1 P1 111.9(3) . . ?
C32 Rh1 P1 99.49(19) . . ?
C31 Rh1 P1 120.4(3) . . ?
C34 Rh1 P1 147.9(3) . . ?
C35 Rh1 P1 158.9(3) . . ?
C33 Rh1 Cl1 99.1(3) . . ?
C32 Rh1 Cl1 135.9(4) . . ?
C31 Rh1 Cl1 150.4(3) . . ?
C34 Rh1 Cl1 89.0(2) . . ?
C35 Rh1 Cl1 112.8(3) . . ?
P1 Rh1 Cl1 87.91(6) . . ?
C33 Rh1 Cl2 158.1(2) . . ?
C32 Rh1 Cl2 131.7(4) . . ?
C31 Rh1 Cl2 97.7(2) . . ?
C34 Rh1 Cl2 124.8(3) . . ?
C35 Rh1 Cl2 95.9(2) . . ?
P1 Rh1 Cl2 87.27(6) . . ?
Cl1 Rh1 Cl2 91.84(6) . . ?
C1 P1 C7 107.1(4) . . ?
C1 P1 C13 100.7(3) . . ?
C7 P1 C13 102.9(3) . . ?
C1 P1 Rh1 118.1(2) . . ?
C7 P1 Rh1 114.2(2) . . ?
C13 P1 Rh1 112.0(2) . . ?
C6 C1 C2 116.1(7) . . ?
C6 C1 P1 122.4(6) . . ?
C2 C1 P1 120.8(6) . . ?
C3 C2 C1 123.0(8) . . ?
C4 C3 C2 119.1(8) . . ?
C3 C4 C5 122.1(8) . . ?
C4 C5 C6 117.8(8) . . ?
C1 C6 C5 121.9(8) . . ?
C12 C7 C8 118.5(7) . . ?
C12 C7 P1 118.2(6) . . ?
C8 C7 P1 123.3(6) . . ?
C7 C8 C9 120.2(7) . . ?
C10 C9 C8 120.0(8) . . ?
C11 C10 C9 120.4(8) . . ?
C10 C11 C12 120.6(8) . . ?
C7 C12 C11 120.2(8) . . ?
C14 N13 C13 124.6(7) . . ?
N13 C13 P1 112.5(4) . . ?
C15 C14 N13 125.4(8) . . ?
C15 C14 C14A 117.7(7) . . ?
N13 C14 C14A 116.9(7) . . ?
N21 C14A C17A 121.9(7) . . ?
N21 C14A C14 116.6(7) . . ?
C17A C14A C14 121.4(9) . . ?
C14 C15 C16 120.8(8) . . ?
C17 C16 C15 121.9(8) . . ?
C16 C17 C17A 120.1(9) . . ?
C18 C17A C17 125.0(9) . . ?
C18 C17A C14A 116.9(8) . . ?
C17 C17A C14A 118.0(8) . . ?
C19 C18 C17A 120.8(9) . . ?
C18 C19 C20 117.9(8) . . ?
N21 C20 C19 126.1(9) . . ?
C20 N21 C14A 116.4(7) . . ?
C32 C31 C35 105.9(8) . . ?
C32 C31 C36 131.0(12) . . ?
C35 C31 C36 122.6(10) . . ?
C32 C31 Rh1 70.7(4) . . ?
C35 C31 Rh1 72.5(5) . . ?
C36 C31 Rh1 127.7(6) . . ?
C33 C32 C31 108.2(7) . . ?
C33 C32 C37 129.4(11) . . ?
C31 C32 C37 122.3(12) . . ?
C33 C32 Rh1 70.2(4) . . ?
C31 C32 Rh1 70.9(4) . . ?
C37 C32 Rh1 127.8(5) . . ?
C34 C33 C32 108.1(8) . . ?
C34 C33 C38 129.2(10) . . ?
C32 C33 C38 121.9(10) . . ?
C34 C33 Rh1 74.2(5) . . ?
C32 C33 Rh1 72.0(4) . . ?
C38 C33 Rh1 127.5(6) . . ?
C35 C34 C33 109.4(7) . . ?
C35 C34 C39 125.7(10) . . ?
C33 C34 C39 124.9(10) . . ?
C35 C34 Rh1 72.0(4) . . ?
C33 C34 Rh1 68.3(4) . . ?
C39 C34 Rh1 124.3(6) . . ?
C34 C35 C31 108.2(7) . . ?
C34 C35 C40 126.5(10) . . ?
C31 C35 C40 125.2(10) . . ?
C34 C35 Rh1 72.2(5) . . ?
C31 C35 Rh1 69.0(4) . . ?
C40 C35 Rh1 125.1(5) . . ?

loop_
_geom_bond_atom_site_label_1
_geom_bond_atom_site_label_2
_geom_bond_distance
_geom_bond_site_symmetry_2
_geom_bond_publ_flag
Rh1 C33 2.144(8) . ?
Rh1 C32 2.168(5) . ?
Rh1 C31 2.171(8) . ?
Rh1 C34 2.221(7) . ?
Rh1 C35 2.219(7) . ?
Rh1 P1 2.3220(17) . ?
Rh1 Cl1 2.413(3) . ?
Rh1 Cl2 2.414(3) . ?
P1 C1 1.806(8) . ?
P1 C7 1.820(7) . ?
P1 C13 1.869(6) . ?
C1 C6 1.378(10) . ?
C1 C2 1.390(10) . ?
C2 C3 1.352(10) . ?
C3 C4 1.343(11) . ?
C4 C5 1.369(11) . ?
C5 C6 1.395(11) . ?
C7 C12 1.369(10) . ?
C7 C8 1.393(9) . ?
C8 C9 1.395(10) . ?
C9 C10 1.353(11) . ?
C10 C11 1.353(11) . ?
C11 C12 1.396(11) . ?
N13 C14 1.372(9) . ?
N13 C13 1.444(8) . ?
C14 C15 1.362(10) . ?
C14 C14A 1.435(10) . ?
C14A N21 1.349(11) . ?
C14A C17A 1.425(10) . ?
C15 C16 1.421(11) . ?
C16 C17 1.356(12) . ?
C17 C17A 1.406(13) . ?
C17A C18 1.381(12) . ?
C18 C19 1.349(15) . ?
C19 C20 1.357(11) . ?
C20 N21 1.316(9) . ?
C31 C32 1.425(13) . ?
C31 C35 1.449(12) . ?
C31 C36 1.509(11) . ?
C32 C33 1.399(14) . ?
C32 C37 1.511(10) . ?
C33 C34 1.403(11) . ?
C33 C38 1.510(11) . ?
C34 C35 1.366(13) . ?
C34 C39 1.519(11) . ?
C35 C40 1.512(11) . ?

loop_
_geom_hbond_atom_site_label_D
_geom_hbond_atom_site_label_H
_geom_hbond_atom_site_label_A
_geom_hbond_distance_DH
_geom_hbond_distance_HA
_geom_hbond_distance_DA
_geom_hbond_angle_DHA
_geom_hbond_site_symmetry_A
N13 H13N N21 0.980(4) 2.21(8) 2.661(9) 106(6) .

loop_
_geom_torsion_atom_site_label_1
_geom_torsion_atom_site_label_2
_geom_torsion_atom_site_label_3
_geom_torsion_atom_site_label_4
_geom_torsion
_geom_torsion_site_symmetry_1
_geom_torsion_site_symmetry_2
_geom_torsion_site_symmetry_3
_geom_torsion_site_symmetry_4
_geom_torsion_publ_flag
C33 Rh1 P1 C1 -103.7(4) . . . . ?
C32 Rh1 P1 C1 -66.4(5) . . . . ?
C31 Rh1 P1 C1 -31.9(4) . . . . ?
C34 Rh1 P1 C1 -117.9(5) . . . . ?
C35 Rh1 P1 C1 -33.9(8) . . . . ?
Cl1 Rh1 P1 C1 157.4(3) . . . . ?
Cl2 Rh1 P1 C1 65.4(3) . . . . ?
C33 Rh1 P1 C7 23.5(4) . . . . ?
C32 Rh1 P1 C7 60.8(5) . . . . ?
C31 Rh1 P1 C7 95.4(4) . . . . ?
C34 Rh1 P1 C7 9.4(5) . . . . ?
C35 Rh1 P1 C7 93.3(7) . . . . ?
Cl1 Rh1 P1 C7 -75.4(3) . . . . ?
Cl2 Rh1 P1 C7 -167.3(3) . . . . ?
C33 Rh1 P1 C13 140.0(4) . . . . ?
C32 Rh1 P1 C13 177.3(6) . . . . ?
C31 Rh1 P1 C13 -148.2(4) . . . . ?
C34 Rh1 P1 C13 125.8(5) . . . . ?
C35 Rh1 P1 C13 -150.3(7) . . . . ?
Cl1 Rh1 P1 C13 41.0(3) . . . . ?
Cl2 Rh1 P1 C13 -50.9(3) . . . . ?
C7 P1 C1 C6 44.0(7) . . . . ?
C13 P1 C1 C6 -63.2(7) . . . . ?
Rh1 P1 C1 C6 174.6(6) . . . . ?
C7 P1 C1 C2 -145.9(6) . . . . ?
C13 P1 C1 C2 106.9(6) . . . . ?
Rh1 P1 C1 C2 -15.3(7) . . . . ?
C6 C1 C2 C3 0.1(11) . . . . ?
P1 C1 C2 C3 -170.6(6) . . . . ?
C1 C2 C3 C4 0.5(12) . . . . ?
C2 C3 C4 C5 -1.3(13) . . . . ?
C3 C4 C5 C6 1.5(14) . . . . ?
C2 C1 C6 C5 0.1(12) . . . . ?
P1 C1 C6 C5 170.6(6) . . . . ?
C4 C5 C6 C1 -0.8(13) . . . . ?
C1 P1 C7 C12 -155.5(6) . . . . ?
C13 P1 C7 C12 -49.8(7) . . . . ?
Rh1 P1 C7 C12 71.8(6) . . . . ?
C1 P1 C7 C8 22.6(7) . . . . ?
C13 P1 C7 C8 128.3(6) . . . . ?
Rh1 P1 C7 C8 -110.1(6) . . . . ?
C12 C7 C8 C9 -0.8(11) . . . . ?
P1 C7 C8 C9 -178.9(6) . . . . ?
C7 C8 C9 C10 2.3(13) . . . . ?
C8 C9 C10 C11 -1.9(15) . . . . ?
C9 C10 C11 C12 0.0(14) . . . . ?
C8 C7 C12 C11 -1.0(11) . . . . ?
P1 C7 C12 C11 177.2(6) . . . . ?
C10 C11 C12 C7 1.5(13) . . . . ?
C14 N13 C13 P1 -138.3(6) . . . . ?
C1 P1 C13 N13 72.6(6) . . . . ?
C7 P1 C13 N13 -38.0(6) . . . . ?
Rh1 P1 C13 N13 -161.1(5) . . . . ?
C13 N13 C14 C15 27.7(12) . . . . ?
C13 N13 C14 C14A -151.7(7) . . . . ?
C15 C14 C14A N21 -177.8(6) . . . . ?
N13 C14 C14A N21 1.7(9) . . . . ?
C15 C14 C14A C17A 2.9(10) . . . . ?
N13 C14 C14A C17A -177.7(6) . . . . ?
N13 C14 C15 C16 178.7(7) . . . . ?
C14A C14 C15 C16 -1.9(11) . . . . ?
C14 C15 C16 C17 0.1(14) . . . . ?
C15 C16 C17 C17A 0.8(14) . . . . ?
C16 C17 C17A C18 176.2(8) . . . . ?
C16 C17 C17A C14A 0.2(13) . . . . ?
N21 C14A C17A C18 2.3(10) . . . . ?
C14 C14A C17A C18 -178.4(7) . . . . ?
N21 C14A C17A C17 178.7(7) . . . . ?
C14 C14A C17A C17 -2.0(11) . . . . ?
C17 C17A C18 C19 -176.6(8) . . . . ?
C14A C17A C18 C19 -0.5(12) . . . . ?
C17A C18 C19 C20 -1.1(14) . . . . ?
C18 C19 C20 N21 1.2(14) . . . . ?
C19 C20 N21 C14A 0.5(12) . . . . ?
C17A C14A N21 C20 -2.3(10) . . . . ?
C14 C14A N21 C20 178.4(6) . . . . ?
C33 Rh1 C31 C32 36.9(6) . . . . ?
C34 Rh1 C31 C32 79.0(6) . . . . ?
C35 Rh1 C31 C32 114.5(7) . . . . ?
P1 Rh1 C31 C32 -64.3(6) . . . . ?
Cl1 Rh1 C31 C32 96.7(9) . . . . ?
Cl2 Rh1 C31 C32 -155.7(6) . . . . ?
C33 Rh1 C31 C35 -77.6(5) . . . . ?
C32 Rh1 C31 C35 -114.5(7) . . . . ?
C34 Rh1 C31 C35 -35.5(5) . . . . ?
P1 Rh1 C31 C35 -178.8(4) . . . . ?
Cl1 Rh1 C31 C35 -17.7(8) . . . . ?
Cl2 Rh1 C31 C35 89.9(5) . . . . ?
C33 Rh1 C31 C36 164.4(13) . . . . ?
C32 Rh1 C31 C36 127.4(14) . . . . ?
C34 Rh1 C31 C36 -153.5(12) . . . . ?
C35 Rh1 C31 C36 -118.1(13) . . . . ?
P1 Rh1 C31 C36 63.1(11) . . . . ?
Cl1 Rh1 C31 C36 -135.8(9) . . . . ?
Cl2 Rh1 C31 C36 -28.2(11) . . . . ?
C35 C31 C32 C33 3.9(7) . . . . ?
C36 C31 C32 C33 175.8(8) . . . . ?
Rh1 C31 C32 C33 -60.6(5) . . . . ?
C35 C31 C32 C37 -172.3(6) . . . . ?
C36 C31 C32 C37 -0.4(12) . . . . ?
Rh1 C31 C32 C37 123.2(7) . . . . ?
C35 C31 C32 Rh1 64.5(5) . . . . ?
C36 C31 C32 Rh1 -123.6(9) . . . . ?
C31 Rh1 C32 C33 118.4(7) . . . . ?
C34 Rh1 C32 C33 38.3(5) . . . . ?
C35 Rh1 C32 C33 78.9(6) . . . . ?
P1 Rh1 C32 C33 -113.7(5) . . . . ?
Cl1 Rh1 C32 C33 -16.8(6) . . . . ?
Cl2 Rh1 C32 C33 151.5(5) . . . . ?
C33 Rh1 C32 C31 -118.4(7) . . . . ?
C34 Rh1 C32 C31 -80.0(5) . . . . ?
C35 Rh1 C32 C31 -39.5(5) . . . . ?
P1 Rh1 C32 C31 128.0(5) . . . . ?
Cl1 Rh1 C32 C31 -135.2(6) . . . . ?
Cl2 Rh1 C32 C31 33.1(7) . . . . ?
C33 Rh1 C32 C37 125.0(14) . . . . ?
C31 Rh1 C32 C37 -116.6(15) . . . . ?
C34 Rh1 C32 C37 163.3(13) . . . . ?
C35 Rh1 C32 C37 -156.1(13) . . . . ?
P1 Rh1 C32 C37 11.4(12) . . . . ?
Cl1 Rh1 C32 C37 108.2(11) . . . . ?
Cl2 Rh1 C32 C37 -83.5(11) . . . . ?
C31 C32 C33 C34 -4.9(8) . . . . ?
C37 C32 C33 C34 170.9(7) . . . . ?
Rh1 C32 C33 C34 -66.0(5) . . . . ?
C31 C32 C33 C38 -175.5(7) . . . . ?
C37 C32 C33 C38 0.3(12) . . . . ?
Rh1 C32 C33 C38 123.4(8) . . . . ?
C31 C32 C33 Rh1 61.1(5) . . . . ?
C37 C32 C33 Rh1 -123.1(7) . . . . ?
C32 Rh1 C33 C34 115.5(7) . . . . ?
C31 Rh1 C33 C34 78.1(5) . . . . ?
C35 Rh1 C33 C34 34.8(5) . . . . ?
P1 Rh1 C33 C34 -167.6(5) . . . . ?
Cl1 Rh1 C33 C34 -76.3(5) . . . . ?
Cl2 Rh1 C33 C34 42.7(10) . . . . ?
C31 Rh1 C33 C32 -37.4(5) . . . . ?
C34 Rh1 C33 C32 -115.5(7) . . . . ?
C35 Rh1 C33 C32 -80.8(6) . . . . ?
P1 Rh1 C33 C32 76.8(5) . . . . ?
Cl1 Rh1 C33 C32 168.2(5) . . . . ?
Cl2 Rh1 C33 C32 -72.8(10) . . . . ?
C32 Rh1 C33 C38 -116.8(12) . . . . ?
C31 Rh1 C33 C38 -154.2(12) . . . . ?
C34 Rh1 C33 C38 127.6(12) . . . . ?
C35 Rh1 C33 C38 162.4(11) . . . . ?
P1 Rh1 C33 C38 -40.0(10) . . . . ?
Cl1 Rh1 C33 C38 51.4(10) . . . . ?
Cl2 Rh1 C33 C38 170.4(7) . . . . ?
C32 C33 C34 C35 4.1(9) . . . . ?
C38 C33 C34 C35 173.7(8) . . . . ?
Rh1 C33 C34 C35 -60.5(6) . . . . ?
C32 C33 C34 C39 -178.0(7) . . . . ?
C38 C33 C34 C39 -8.3(13) . . . . ?
Rh1 C33 C34 C39 117.5(8) . . . . ?
C32 C33 C34 Rh1 64.5(5) . . . . ?
C38 C33 C34 Rh1 -125.8(9) . . . . ?
C33 Rh1 C34 C35 120.4(7) . . . . ?
C32 Rh1 C34 C35 81.6(6) . . . . ?
C31 Rh1 C34 C35 38.1(5) . . . . ?
P1 Rh1 C34 C35 142.3(5) . . . . ?
Cl1 Rh1 C34 C35 -133.2(6) . . . . ?
Cl2 Rh1 C34 C35 -41.7(6) . . . . ?
C32 Rh1 C34 C33 -38.8(5) . . . . ?
C31 Rh1 C34 C33 -82.3(5) . . . . ?
C35 Rh1 C34 C33 -120.4(7) . . . . ?
P1 Rh1 C34 C33 21.9(8) . . . . ?
Cl1 Rh1 C34 C33 106.4(5) . . . . ?
Cl2 Rh1 C34 C33 -162.1(4) . . . . ?
C33 Rh1 C34 C39 -118.3(12) . . . . ?
C32 Rh1 C34 C39 -157.0(11) . . . . ?
C31 Rh1 C34 C39 159.4(11) . . . . ?
C35 Rh1 C34 C39 121.3(13) . . . . ?
P1 Rh1 C34 C39 -96.4(10) . . . . ?
Cl1 Rh1 C34 C39 -11.9(9) . . . . ?
Cl2 Rh1 C34 C39 79.6(10) . . . . ?
C33 C34 C35 C31 -1.6(9) . . . . ?
C39 C34 C35 C31 -179.5(8) . . . . ?
Rh1 C34 C35 C31 -59.8(5) . . . . ?
C33 C34 C35 C40 179.1(7) . . . . ?
C39 C34 C35 C40 1.1(13) . . . . ?
Rh1 C34 C35 C40 120.9(8) . . . . ?
C33 C34 C35 Rh1 58.2(6) . . . . ?
C39 C34 C35 Rh1 -119.7(8) . . . . ?
C32 C31 C35 C34 -1.5(8) . . . . ?
C36 C31 C35 C34 -174.2(8) . . . . ?
Rh1 C31 C35 C34 61.8(6) . . . . ?
C32 C31 C35 C40 177.9(7) . . . . ?
C36 C31 C35 C40 5.2(12) . . . . ?
Rh1 C31 C35 C40 -118.8(7) . . . . ?
C32 C31 C35 Rh1 -63.3(5) . . . . ?
C36 C31 C35 Rh1 124.0(8) . . . . ?
C33 Rh1 C35 C34 -36.3(5) . . . . ?
C32 Rh1 C35 C34 -79.1(6) . . . . ?
C31 Rh1 C35 C34 -118.4(7) . . . . ?
P1 Rh1 C35 C34 -115.6(9) . . . . ?
Cl1 Rh1 C35 C34 52.2(6) . . . . ?
Cl2 Rh1 C35 C34 146.7(5) . . . . ?
C33 Rh1 C35 C31 82.1(5) . . . . ?
C32 Rh1 C35 C31 39.3(5) . . . . ?
C34 Rh1 C35 C31 118.4(7) . . . . ?
P1 Rh1 C35 C31 2.9(10) . . . . ?
Cl1 Rh1 C35 C31 170.6(4) . . . . ?
Cl2 Rh1 C35 C31 -94.9(5) . . . . ?
C33 Rh1 C35 C40 -158.8(11) . . . . ?
C32 Rh1 C35 C40 158.4(12) . . . . ?
C31 Rh1 C35 C40 119.0(12) . . . . ?
C34 Rh1 C35 C40 -122.5(13) . . . . ?
P1 Rh1 C35 C40 121.9(8) . . . . ?
Cl1 Rh1 C35 C40 -70.4(10) . . . . ?
Cl2 Rh1 C35 C40 24.1(10) . . . . ?
